data_4073993
loop_
_publ_author_name
'Adams, Richard D.'
'Captain, Burjor'
'Pellechia, Perry J.'

_publ_section_title
;
 Studies of Ligand Additions to Coordinatively Unsaturated Dirhenium
 Complexes Containing the Bulky PBut3Ligand
;
_journal_issue 26
_journal_name_full Organometallics
_journal_page_first 6564
_journal_paper_doi 10.1021/om700790c
_journal_volume 26
_journal_year 2007
_chemical_formula_sum 'C28 H49 N O6 P2 Re2'
_chemical_formula_weight 930.02
_chemical_name_systematic
; 
 ? 
;
_space_group_IT_number 14
_symmetry_cell_setting monoclinic
_symmetry_space_group_name_Hall '-P 2ybc'
_symmetry_space_group_name_H-M 'P 1 21/c 1'
_atom_sites_solution_hydrogens geom
_atom_sites_solution_primary direct
_atom_sites_solution_secondary difmap
_audit_creation_method SHELXL-97
_cell_angle_alpha 90.00
_cell_angle_beta 105.5770(10)
_cell_angle_gamma 90.00
_cell_formula_units_Z 4
_cell_length_a 11.0279(4)
_cell_length_b 29.6026(10)
_cell_length_c 10.7886(3)
_cell_measurement_reflns_used 6559
_cell_measurement_temperature 294(2)
_cell_measurement_theta_max 28.26
_cell_measurement_theta_min 2.44
_cell_volume 3392.63(19)
_computing_cell_refinement 'SAINT+  V6.45 (Bruker, 2003)'
_computing_data_collection 'SMART V5.632 (Bruker, 2005)'
_computing_data_reduction 'SAINT+  V6.45'
_computing_molecular_graphics 'SHELXTL V6.1 (Sheldrick, 2000)'
_computing_publication_material 'SHELXTL V6.1'
_computing_structure_refinement 'SHELXL-97 (Sheldrick, 1997)'
_computing_structure_solution 'SHELXS-97 (Sheldrick, 1990)'
_diffrn_ambient_temperature 294(2)
_diffrn_measured_fraction_theta_full 1.000
_diffrn_measured_fraction_theta_max 1.000
_diffrn_measurement_device_type 'Bruker SMART APEX CCD diffractometer'
_diffrn_measurement_method 'omega scans'
_diffrn_radiation_monochromator graphite
_diffrn_radiation_source 'fine-focus sealed tube'
_diffrn_radiation_type MoK\a
_diffrn_radiation_wavelength 0.71073
_diffrn_reflns_av_R_equivalents 0.0213
_diffrn_reflns_av_sigmaI/netI 0.0182
_diffrn_reflns_limit_h_max 14
_diffrn_reflns_limit_h_min -14
_diffrn_reflns_limit_k_max 39
_diffrn_reflns_limit_k_min -39
_diffrn_reflns_limit_l_max 14
_diffrn_reflns_limit_l_min -14
_diffrn_reflns_number 34957
_diffrn_reflns_theta_full 28.30
_diffrn_reflns_theta_max 28.30
_diffrn_reflns_theta_min 1.38
_diffrn_standards_decay_% <1
_exptl_absorpt_coefficient_mu 7.261
_exptl_absorpt_correction_T_max 1.000
_exptl_absorpt_correction_T_min 0.832
_exptl_absorpt_correction_type multi-scan
_exptl_absorpt_process_details '(SADABS, Bruker, 1997)'
_exptl_crystal_colour LightYellow
_exptl_crystal_density_diffrn 1.821
_exptl_crystal_density_method 'not measured'
_exptl_crystal_description Block
_exptl_crystal_F_000 1808
_exptl_crystal_size_max 0.20
_exptl_crystal_size_mid 0.16
_exptl_crystal_size_min 0.10
_refine_diff_density_max 1.201
_refine_diff_density_min -0.382
_refine_diff_density_rms 0.098
_refine_ls_extinction_method none
_refine_ls_goodness_of_fit_ref 1.101
_refine_ls_hydrogen_treatment mixed
_refine_ls_matrix_type full
_refine_ls_number_parameters 356
_refine_ls_number_reflns 8441
_refine_ls_number_restraints 0
_refine_ls_restrained_S_all 1.101
_refine_ls_R_factor_all 0.0288
_refine_ls_R_factor_gt 0.0227
_refine_ls_shift/su_max 0.002
_refine_ls_shift/su_mean 0.000
_refine_ls_structure_factor_coef Fsqd
_refine_ls_weighting_details 'calc w=1/[\s^2^(Fo^2^)+(0.0341P)^2^+0.5214P] where P=(Fo^2^+2Fc^2^)/3'
_refine_ls_weighting_scheme calc
_refine_ls_wR_factor_gt 0.0532
_refine_ls_wR_factor_ref 0.0618
_reflns_number_gt 7412
_reflns_number_total 8441
_reflns_threshold_expression >2sigma(I)
_cod_data_source_file om700790c-file001.cif
_cod_data_source_block p21c
_cod_depositor_comments
;
The following automatic conversions were performed:

'_symmetry_cell_setting' value 'Monoclinic' changed to 'monoclinic'
according to /home/saulius/struct/CIF-dictionaries/cif_core.dic
dictionary named 'cif_core.dic' version 2.4.1 from 2010-06-29.

Automatic conversion script
Id: cif_fix_values 1715 2011-07-08 13:25:40Z adriana 
;
_cod_original_sg_symbol_H-M P2(1)/c
_cod_database_code 4073993

loop_
_symmetry_equiv_pos_as_xyz
'x, y, z'
'-x, y+1/2, -z+1/2'
'-x, -y, -z'
'x, -y-1/2, z-1/2'

loop_
_atom_site_label
_atom_site_type_symbol
_atom_site_fract_x
_atom_site_fract_y
_atom_site_fract_z
_atom_site_U_iso_or_equiv
_atom_site_adp_type
_atom_site_occupancy
_atom_site_symmetry_multiplicity
_atom_site_calc_flag
_atom_site_refinement_flags
Re1 Re 0.157682(11) 0.084462(4) 0.718079(13) 0.04030(5) Uani 1 1 d .
Re2 Re 0.394482(12) 0.135583(4) 0.669576(12) 0.03776(4) Uani 1 1 d .
P1 P 0.57286(8) 0.13989(3) 0.88025(8) 0.03781(17) Uani 1 1 d .
P2 P 0.18218(8) 0.12538(3) 0.52316(8) 0.04234(19) Uani 1 1 d .
O11 O 0.0735(3) 0.16023(11) 0.8682(3) 0.0794(9) Uani 1 1 d .
O12 O -0.1169(3) 0.05719(14) 0.6040(4) 0.0919(11) Uani 1 1 d .
O13 O 0.1693(4) 0.03661(11) 0.9746(3) 0.0870(10) Uani 1 1 d .
O21 O 0.3414(3) 0.23728(10) 0.7082(3) 0.0808(9) Uani 1 1 d .
O22 O 0.5041(4) 0.17061(15) 0.4565(3) 0.1056(13) Uani 1 1 d .
O23 O 0.5077(3) 0.04598(10) 0.6014(3) 0.0662(8) Uani 1 1 d .
N1 N 0.2343(3) 0.02369(10) 0.6602(3) 0.0467(6) Uani 1 1 d .
C1 C 0.2813(4) -0.00916(13) 0.6465(3) 0.0502(8) Uani 1 1 d .
C2 C 0.3479(5) -0.05012(15) 0.6264(4) 0.0701(12) Uani 1 1 d .
H2A H 0.3559 -0.0505 0.5400 0.105 Uiso 1 1 calc R
H2B H 0.3013 -0.0762 0.6402 0.105 Uiso 1 1 calc R
H2C H 0.4300 -0.0506 0.6860 0.105 Uiso 1 1 calc R
C11 C 0.1038(4) 0.13360(13) 0.8043(4) 0.0534(9) Uani 1 1 d .
C12 C -0.0127(4) 0.06625(15) 0.6481(4) 0.0606(10) Uani 1 1 d .
C13 C 0.1689(4) 0.05395(13) 0.8792(4) 0.0549(9) Uani 1 1 d .
C21 C 0.3550(4) 0.19929(13) 0.6989(4) 0.0559(9) Uani 1 1 d .
C22 C 0.4662(4) 0.15896(16) 0.5422(4) 0.0634(11) Uani 1 1 d .
C23 C 0.4610(3) 0.07785(13) 0.6287(3) 0.0473(8) Uani 1 1 d .
C31 C 0.6644(3) 0.08387(12) 0.9223(4) 0.0494(8) Uani 1 1 d .
C32 C 0.5719(4) 0.04408(13) 0.9060(4) 0.0620(10) Uani 1 1 d .
H32A H 0.4911 0.0532 0.8528 0.093 Uiso 1 1 calc R
H32B H 0.5639 0.0349 0.9888 0.093 Uiso 1 1 calc R
H32C H 0.6029 0.0192 0.8661 0.093 Uiso 1 1 calc R
C33 C 0.7478(4) 0.07704(15) 0.8299(5) 0.0689(12) Uani 1 1 d .
H33A H 0.8209 0.0960 0.8560 0.103 Uiso 1 1 calc R
H33B H 0.7010 0.0849 0.7440 0.103 Uiso 1 1 calc R
H33C H 0.7735 0.0460 0.8321 0.103 Uiso 1 1 calc R
C34 C 0.7533(4) 0.08029(14) 1.0602(4) 0.0686(12) Uani 1 1 d .
H34A H 0.7992 0.0524 1.0688 0.103 Uiso 1 1 calc R
H34B H 0.7044 0.0811 1.1216 0.103 Uiso 1 1 calc R
H34C H 0.8113 0.1052 1.0756 0.103 Uiso 1 1 calc R
C35 C 0.5100(4) 0.15343(15) 1.0267(3) 0.0552(9) Uani 1 1 d .
C36 C 0.6085(4) 0.17060(18) 1.1486(4) 0.0778(13) Uani 1 1 d .
H36A H 0.5694 0.1739 1.2175 0.117 Uiso 1 1 calc R
H36B H 0.6409 0.1993 1.1307 0.117 Uiso 1 1 calc R
H36C H 0.6762 0.1492 1.1730 0.117 Uiso 1 1 calc R
C37 C 0.4063(4) 0.18970(17) 0.9920(5) 0.0783(14) Uani 1 1 d .
H37A H 0.3371 0.1786 0.9244 0.118 Uiso 1 1 calc R
H37B H 0.4394 0.2166 0.9634 0.118 Uiso 1 1 calc R
H37C H 0.3776 0.1965 1.0664 0.118 Uiso 1 1 calc R
C38 C 0.4484(4) 0.11105(19) 1.0657(4) 0.0750(13) Uani 1 1 d .
H38A H 0.4065 0.1189 1.1301 0.112 Uiso 1 1 calc R
H38B H 0.5119 0.0888 1.0997 0.112 Uiso 1 1 calc R
H38C H 0.3882 0.0990 0.9916 0.112 Uiso 1 1 calc R
C39 C 0.6972(4) 0.18571(13) 0.8763(4) 0.0591(10) Uani 1 1 d .
C40 C 0.7277(5) 0.1851(2) 0.7459(5) 0.0909(17) Uani 1 1 d .
H40A H 0.7963 0.2053 0.7484 0.136 Uiso 1 1 calc R
H40B H 0.6550 0.1946 0.6798 0.136 Uiso 1 1 calc R
H40C H 0.7507 0.1550 0.7278 0.136 Uiso 1 1 calc R
C41 C 0.8225(4) 0.18236(15) 0.9815(4) 0.0686(12) Uani 1 1 d .
H41A H 0.8657 0.1553 0.9693 0.103 Uiso 1 1 calc R
H41B H 0.8061 0.1816 1.0645 0.103 Uiso 1 1 calc R
H41C H 0.8738 0.2081 0.9764 0.103 Uiso 1 1 calc R
C42 C 0.6419(5) 0.23311(14) 0.8898(6) 0.0904(17) Uani 1 1 d .
H42A H 0.6279 0.2359 0.9735 0.136 Uiso 1 1 calc R
H42B H 0.5636 0.2368 0.8250 0.136 Uiso 1 1 calc R
H42C H 0.7002 0.2559 0.8791 0.136 Uiso 1 1 calc R
C43 C 0.0796(4) 0.17864(13) 0.4739(4) 0.0598(10) Uani 1 1 d .
C44 C 0.1438(5) 0.21353(16) 0.4076(5) 0.0790(13) Uani 1 1 d .
H44A H 0.1540 0.2011 0.3288 0.118 Uiso 1 1 calc R
H44B H 0.2249 0.2211 0.4633 0.118 Uiso 1 1 calc R
H44C H 0.0929 0.2403 0.3891 0.118 Uiso 1 1 calc R
C45 C 0.0541(4) 0.20074(15) 0.5927(5) 0.0714(12) Uani 1 1 d .
H45A H 0.1315 0.2030 0.6596 0.107 Uiso 1 1 calc R
H45B H -0.0048 0.1827 0.6223 0.107 Uiso 1 1 calc R
H45C H 0.0198 0.2304 0.5708 0.107 Uiso 1 1 calc R
C46 C -0.0529(4) 0.16735(18) 0.3882(5) 0.0840(15) Uani 1 1 d .
H46A H -0.0919 0.1455 0.4309 0.126 Uiso 1 1 calc R
H46B H -0.0463 0.1552 0.3078 0.126 Uiso 1 1 calc R
H46C H -0.1031 0.1943 0.3726 0.126 Uiso 1 1 calc R
C47 C 0.1609(4) 0.09183(14) 0.3650(3) 0.0546(9) Uani 1 1 d .
C48 C 0.0415(4) 0.06275(17) 0.3403(4) 0.0717(12) Uani 1 1 d .
H48A H 0.0289 0.0473 0.2596 0.108 Uiso 1 1 calc R
H48B H -0.0297 0.0817 0.3376 0.108 Uiso 1 1 calc R
H48C H 0.0507 0.0410 0.4083 0.108 Uiso 1 1 calc R
C49 C 0.2714(4) 0.05969(15) 0.3741(4) 0.0646(11) Uani 1 1 d .
H49A H 0.2815 0.0406 0.4480 0.097 Uiso 1 1 calc R
H49B H 0.3469 0.0769 0.3822 0.097 Uiso 1 1 calc R
H49C H 0.2552 0.0414 0.2978 0.097 Uiso 1 1 calc R
C50 C 0.1593(5) 0.12226(19) 0.2476(4) 0.0792(14) Uani 1 1 d .
H50A H 0.2360 0.1393 0.2647 0.119 Uiso 1 1 calc R
H50B H 0.0889 0.1426 0.2326 0.119 Uiso 1 1 calc R
H50C H 0.1518 0.1037 0.1729 0.119 Uiso 1 1 calc R
H1 H 0.325(4) 0.1101(14) 0.776(4) 0.063(12) Uiso 1 1 d .

loop_
_atom_site_aniso_label
_atom_site_aniso_U_11
_atom_site_aniso_U_22
_atom_site_aniso_U_33
_atom_site_aniso_U_23
_atom_site_aniso_U_13
_atom_site_aniso_U_12
Re1 0.03596(7) 0.04190(8) 0.04461(8) -0.00231(5) 0.01353(6) -0.00109(5)
Re2 0.03581(7) 0.04134(8) 0.03611(7) 0.00142(5) 0.00959(5) -0.00234(5)
P1 0.0355(4) 0.0393(4) 0.0383(4) -0.0018(3) 0.0094(3) -0.0027(3)
P2 0.0381(4) 0.0472(5) 0.0385(4) 0.0020(4) 0.0045(3) 0.0020(4)
O11 0.089(2) 0.072(2) 0.089(2) -0.0149(17) 0.0441(19) 0.0171(17)
O12 0.0476(17) 0.124(3) 0.104(3) -0.033(2) 0.0208(18) -0.0253(18)
O13 0.130(3) 0.075(2) 0.067(2) 0.0149(16) 0.048(2) 0.003(2)
O21 0.087(2) 0.0436(16) 0.102(2) 0.0042(16) 0.0075(18) 0.0035(15)
O22 0.114(3) 0.146(4) 0.067(2) 0.017(2) 0.042(2) -0.042(3)
O23 0.0563(16) 0.0772(19) 0.0641(17) -0.0217(15) 0.0143(14) 0.0140(14)
N1 0.0460(16) 0.0470(16) 0.0476(16) -0.0028(13) 0.0136(13) -0.0010(13)
C1 0.051(2) 0.053(2) 0.0467(19) -0.0004(16) 0.0132(16) -0.0012(17)
C2 0.087(3) 0.064(3) 0.063(3) 0.001(2) 0.027(2) 0.022(2)
C11 0.046(2) 0.058(2) 0.060(2) -0.0008(17) 0.0194(18) 0.0039(16)
C12 0.050(2) 0.068(3) 0.068(3) -0.013(2) 0.021(2) -0.0063(19)
C13 0.064(2) 0.048(2) 0.057(2) -0.0006(17) 0.0249(19) 0.0009(17)
C21 0.054(2) 0.050(2) 0.058(2) 0.0061(17) 0.0050(18) -0.0014(17)
C22 0.063(2) 0.077(3) 0.051(2) 0.004(2) 0.0176(19) -0.020(2)
C23 0.0389(17) 0.064(2) 0.0402(17) -0.0068(16) 0.0119(14) -0.0001(16)
C31 0.0463(19) 0.048(2) 0.0477(19) 0.0001(15) 0.0024(16) 0.0032(15)
C32 0.074(3) 0.046(2) 0.058(2) 0.0051(17) 0.006(2) -0.0024(18)
C33 0.047(2) 0.079(3) 0.079(3) -0.020(2) 0.012(2) 0.013(2)
C34 0.064(3) 0.065(3) 0.061(3) 0.005(2) -0.010(2) 0.007(2)
C35 0.051(2) 0.072(3) 0.0429(19) -0.0167(18) 0.0133(16) -0.0022(18)
C36 0.077(3) 0.104(4) 0.047(2) -0.028(2) 0.007(2) 0.000(3)
C37 0.069(3) 0.099(4) 0.068(3) -0.026(3) 0.021(2) 0.015(3)
C38 0.062(3) 0.121(4) 0.046(2) 0.002(2) 0.0205(19) -0.018(3)
C39 0.052(2) 0.055(2) 0.067(2) 0.0037(18) 0.0103(19) -0.0194(17)
C40 0.067(3) 0.129(5) 0.073(3) 0.025(3) 0.012(2) -0.044(3)
C41 0.049(2) 0.074(3) 0.075(3) -0.002(2) 0.003(2) -0.019(2)
C42 0.076(3) 0.048(2) 0.132(5) 0.012(3) 0.001(3) -0.018(2)
C43 0.052(2) 0.058(2) 0.062(2) 0.0119(18) 0.0028(18) 0.0159(18)
C44 0.098(4) 0.063(3) 0.069(3) 0.021(2) 0.009(3) 0.010(2)
C45 0.073(3) 0.062(3) 0.078(3) 0.007(2) 0.016(2) 0.026(2)
C46 0.057(3) 0.092(3) 0.087(3) 0.005(3) -0.010(2) 0.023(2)
C47 0.055(2) 0.068(2) 0.0378(18) -0.0049(16) 0.0068(16) 0.0010(18)
C48 0.062(3) 0.081(3) 0.063(3) -0.019(2) 0.001(2) -0.008(2)
C49 0.071(3) 0.079(3) 0.041(2) -0.0144(19) 0.0098(19) 0.009(2)
C50 0.094(4) 0.097(4) 0.043(2) 0.003(2) 0.012(2) 0.010(3)

loop_
_atom_type_symbol
_atom_type_description
_atom_type_scat_dispersion_real
_atom_type_scat_dispersion_imag
_atom_type_scat_source
C C 0.0033 0.0016 'International Tables Vol C Tables 4.2.6.8 and 6.1.1.4'
H H 0.0000 0.0000 'International Tables Vol C Tables 4.2.6.8 and 6.1.1.4'
N N 0.0061 0.0033 'International Tables Vol C Tables 4.2.6.8 and 6.1.1.4'
O O 0.0106 0.0060 'International Tables Vol C Tables 4.2.6.8 and 6.1.1.4'
P P 0.1023 0.0942 'International Tables Vol C Tables 4.2.6.8 and 6.1.1.4'
Re Re -1.0185 7.2310 'International Tables Vol C Tables 4.2.6.8 and 6.1.1.4'

loop_
_geom_angle_atom_site_label_1
_geom_angle_atom_site_label_2
_geom_angle_atom_site_label_3
_geom_angle
C12 Re1 C11 90.33(17)
C12 Re1 C13 92.43(18)
C11 Re1 C13 82.57(16)
C12 Re1 N1 94.05(15)
C11 Re1 N1 168.17(14)
C13 Re1 N1 86.26(14)
C12 Re1 P2 96.97(14)
C11 Re1 P2 99.15(12)
C13 Re1 P2 170.43(12)
N1 Re1 P2 91.23(8)
C12 Re1 Re2 146.65(14)
C11 Re1 Re2 95.44(12)
C13 Re1 Re2 120.87(12)
N1 Re1 Re2 86.92(8)
P2 Re1 Re2 49.69(2)
C12 Re1 H1 172.5(12)
C11 Re1 H1 86.4(12)
C13 Re1 H1 93.8(12)
N1 Re1 H1 90.5(12)
P2 Re1 H1 77.0(11)
Re2 Re1 H1 27.7(11)
C22 Re2 C23 84.29(18)
C22 Re2 C21 85.44(19)
C23 Re2 C21 168.51(16)
C22 Re2 P2 95.14(13)
C23 Re2 P2 95.61(10)
C21 Re2 P2 90.42(11)
C22 Re2 P1 104.69(13)
C23 Re2 P1 89.90(10)
C21 Re2 P1 87.73(11)
P2 Re2 P1 159.86(3)
C22 Re2 Re1 144.64(12)
C23 Re2 Re1 89.75(10)
C21 Re2 Re1 101.61(12)
P2 Re2 Re1 50.72(2)
P1 Re2 Re1 110.132(19)
C22 Re2 H1 174.7(13)
C23 Re2 H1 91.7(14)
C21 Re2 H1 98.8(14)
P2 Re2 H1 81.7(13)
P1 Re2 H1 78.8(13)
Re1 Re2 H1 31.4(13)
C35 P1 C31 105.41(18)
C35 P1 C39 106.53(18)
C31 P1 C39 106.15(17)
C35 P1 Re2 112.04(12)
C31 P1 Re2 113.05(11)
C39 P1 Re2 113.08(13)
C43 P2 C47 104.66(18)
C43 P2 Re2 117.51(13)
C47 P2 Re2 119.86(12)
C43 P2 Re1 116.04(14)
C47 P2 Re1 118.55(13)
Re2 P2 Re1 79.59(3)
C1 N1 Re1 171.0(3)
N1 C1 C2 176.6(4)
C1 C2 H2A 109.5
C1 C2 H2B 109.5
H2A C2 H2B 109.5
C1 C2 H2C 109.5
H2A C2 H2C 109.5
H2B C2 H2C 109.5
O11 C11 Re1 172.4(4)
O12 C12 Re1 177.0(4)
O13 C13 Re1 176.4(4)
O21 C21 Re2 172.4(4)
O22 C22 Re2 174.1(4)
O23 C23 Re2 174.2(3)
C32 C31 C33 108.6(3)
C32 C31 C34 106.7(3)
C33 C31 C34 106.2(3)
C32 C31 P1 110.0(3)
C33 C31 P1 109.0(3)
C34 C31 P1 116.1(3)
C31 C32 H32A 109.5
C31 C32 H32B 109.5
H32A C32 H32B 109.5
C31 C32 H32C 109.5
H32A C32 H32C 109.5
H32B C32 H32C 109.5
C31 C33 H33A 109.5
C31 C33 H33B 109.5
H33A C33 H33B 109.5
C31 C33 H33C 109.5
H33A C33 H33C 109.5
H33B C33 H33C 109.5
C31 C34 H34A 109.5
C31 C34 H34B 109.5
H34A C34 H34B 109.5
C31 C34 H34C 109.5
H34A C34 H34C 109.5
H34B C34 H34C 109.5
C38 C35 C37 106.3(4)
C38 C35 C36 107.2(4)
C37 C35 C36 106.5(3)
C38 C35 P1 109.7(3)
C37 C35 P1 110.6(3)
C36 C35 P1 116.0(3)
C35 C36 H36A 109.5
C35 C36 H36B 109.5
H36A C36 H36B 109.5
C35 C36 H36C 109.5
H36A C36 H36C 109.5
H36B C36 H36C 109.5
C35 C37 H37A 109.5
C35 C37 H37B 109.5
H37A C37 H37B 109.5
C35 C37 H37C 109.5
H37A C37 H37C 109.5
H37B C37 H37C 109.5
C35 C38 H38A 109.5
C35 C38 H38B 109.5
H38A C38 H38B 109.5
C35 C38 H38C 109.5
H38A C38 H38C 109.5
H38B C38 H38C 109.5
C40 C39 C41 107.6(4)
C40 C39 C42 106.6(4)
C41 C39 C42 106.7(4)
C40 C39 P1 110.1(3)
C41 C39 P1 116.1(3)
C42 C39 P1 109.5(3)
C39 C40 H40A 109.5
C39 C40 H40B 109.5
H40A C40 H40B 109.5
C39 C40 H40C 109.5
H40A C40 H40C 109.5
H40B C40 H40C 109.5
C39 C41 H41A 109.5
C39 C41 H41B 109.5
H41A C41 H41B 109.5
C39 C41 H41C 109.5
H41A C41 H41C 109.5
H41B C41 H41C 109.5
C39 C42 H42A 109.5
C39 C42 H42B 109.5
H42A C42 H42B 109.5
C39 C42 H42C 109.5
H42A C42 H42C 109.5
H42B C42 H42C 109.5
C45 C43 C44 108.3(4)
C45 C43 C46 103.7(4)
C44 C43 C46 110.4(4)
C45 C43 P2 110.1(3)
C44 C43 P2 111.6(3)
C46 C43 P2 112.3(3)
C43 C44 H44A 109.5
C43 C44 H44B 109.5
H44A C44 H44B 109.5
C43 C44 H44C 109.5
H44A C44 H44C 109.5
H44B C44 H44C 109.5
C43 C45 H45A 109.5
C43 C45 H45B 109.5
H45A C45 H45B 109.5
C43 C45 H45C 109.5
H45A C45 H45C 109.5
H45B C45 H45C 109.5
C43 C46 H46A 109.5
C43 C46 H46B 109.5
H46A C46 H46B 109.5
C43 C46 H46C 109.5
H46A C46 H46C 109.5
H46B C46 H46C 109.5
C49 C47 C48 107.1(4)
C49 C47 C50 104.4(3)
C48 C47 C50 111.3(3)
C49 C47 P2 110.9(2)
C48 C47 P2 109.7(3)
C50 C47 P2 113.2(3)
C47 C48 H48A 109.5
C47 C48 H48B 109.5
H48A C48 H48B 109.5
C47 C48 H48C 109.5
H48A C48 H48C 109.5
H48B C48 H48C 109.5
C47 C49 H49A 109.5
C47 C49 H49B 109.5
H49A C49 H49B 109.5
C47 C49 H49C 109.5
H49A C49 H49C 109.5
H49B C49 H49C 109.5
C47 C50 H50A 109.5
C47 C50 H50B 109.5
H50A C50 H50B 109.5
C47 C50 H50C 109.5
H50A C50 H50C 109.5
H50B C50 H50C 109.5

loop_
_geom_bond_atom_site_label_1
_geom_bond_atom_site_label_2
_geom_bond_distance
Re1 C12 1.905(4)
Re1 C11 1.906(4)
Re1 C13 1.933(4)
Re1 N1 2.150(3)
Re1 P2 2.5035(9)
Re1 Re2 3.18077(19)
Re1 H1 1.93(4)
Re2 C22 1.891(4)
Re2 C23 1.956(4)
Re2 C21 1.980(4)
Re2 P2 2.4661(9)
Re2 P1 2.5789(8)
Re2 H1 1.72(4)
P1 C35 1.930(4)
P1 C31 1.931(4)
P1 C39 1.937(4)
P2 C43 1.931(4)
P2 C47 1.933(4)
O11 C11 1.154(5)
O12 C12 1.151(5)
O13 C13 1.150(5)
O21 C21 1.143(5)
O22 C22 1.164(5)
O23 C23 1.150(4)
N1 C1 1.130(4)
C1 C2 1.463(5)
C2 H2A 0.9600
C2 H2B 0.9600
C2 H2C 0.9600
C31 C32 1.537(5)
C31 C33 1.540(6)
C31 C34 1.550(5)
C32 H32A 0.9600
C32 H32B 0.9600
C32 H32C 0.9600
C33 H33A 0.9600
C33 H33B 0.9600
C33 H33C 0.9600
C34 H34A 0.9600
C34 H34B 0.9600
C34 H34C 0.9600
C35 C38 1.538(6)
C35 C37 1.540(6)
C35 C36 1.549(5)
C36 H36A 0.9600
C36 H36B 0.9600
C36 H36C 0.9600
C37 H37A 0.9600
C37 H37B 0.9600
C37 H37C 0.9600
C38 H38A 0.9600
C38 H38B 0.9600
C38 H38C 0.9600
C39 C40 1.532(6)
C39 C41 1.538(6)
C39 C42 1.552(6)
C40 H40A 0.9600
C40 H40B 0.9600
C40 H40C 0.9600
C41 H41A 0.9600
C41 H41B 0.9600
C41 H41C 0.9600
C42 H42A 0.9600
C42 H42B 0.9600
C42 H42C 0.9600
C43 C45 1.531(6)
C43 C44 1.534(6)
C43 C46 1.541(6)
C44 H44A 0.9600
C44 H44B 0.9600
C44 H44C 0.9600
C45 H45A 0.9600
C45 H45B 0.9600
C45 H45C 0.9600
C46 H46A 0.9600
C46 H46B 0.9600
C46 H46C 0.9600
C47 C49 1.528(5)
C47 C48 1.535(6)
C47 C50 1.550(6)
C48 H48A 0.9600
C48 H48B 0.9600
C48 H48C 0.9600
C49 H49A 0.9600
C49 H49B 0.9600
C49 H49C 0.9600
C50 H50A 0.9600
C50 H50B 0.9600
C50 H50C 0.9600
